data_7212120
loop_
_publ_author_name
'Arunachalam, M.'
'Ghosh, Pradyut'

_publ_section_title
;
 Nitrate directed organized assemblies of protonated arene based tripodal
 receptors
;
_journal_issue 5
_journal_name_full CrystEngComm
_journal_page_first 1621
_journal_paper_doi 10.1039/b919950k
_journal_volume 12
_journal_year 2010
_chemical_formula_moiety 'C22 H20 N4, H N2 O6, N O3'
_chemical_formula_sum 'C22 H21 N7 O9'
_chemical_formula_weight 527.46
_chemical_name_systematic
;
?
;
_space_group_IT_number 14
_symmetry_cell_setting monoclinic
_symmetry_space_group_name_Hall '-P 2yn'
_symmetry_space_group_name_H-M 'P 1 21/n 1'
_atom_sites_solution_hydrogens geom
_atom_sites_solution_primary direct
_atom_sites_solution_secondary difmap
_audit_creation_method SHELXL-97
_cell_angle_alpha 90.00
_cell_angle_beta 104.343(2)
_cell_angle_gamma 90.00
_cell_formula_units_Z 4
_cell_length_a 10.6360(18)
_cell_length_b 18.174(3)
_cell_length_c 12.645(2)
_cell_measurement_reflns_used 2402
_cell_measurement_temperature 100(2)
_cell_measurement_theta_max 20.84
_cell_measurement_theta_min 2.24
_cell_volume 2368.1(7)
_computing_cell_refinement 'Bruker SMART'
_computing_data_collection 'Bruker SMART'
_computing_data_reduction 'Bruker SAINT'
_computing_molecular_graphics 'Bruker SHELXTL'
_computing_publication_material 'PLATON Spek, 2009'
_computing_structure_refinement 'SHELXL-97 (Sheldrick, 1997)'
_computing_structure_solution 'SHELXS-97 (Sheldrick, 1990)'
_diffrn_ambient_temperature 100(2)
_diffrn_detector_area_resol_mean 3
_diffrn_measured_fraction_theta_full 0.998
_diffrn_measured_fraction_theta_max 0.998
_diffrn_measurement_device_type 'CCD area detector'
_diffrn_measurement_method 'omega scan'
_diffrn_radiation_monochromator graphite
_diffrn_radiation_source 'fine-focus sealed tube'
_diffrn_radiation_type MoK\a
_diffrn_radiation_wavelength 0.71073
_diffrn_reflns_av_R_equivalents 0.0545
_diffrn_reflns_av_sigmaI/netI 0.0358
_diffrn_reflns_limit_h_max 11
_diffrn_reflns_limit_h_min -11
_diffrn_reflns_limit_k_max 19
_diffrn_reflns_limit_k_min -19
_diffrn_reflns_limit_l_max 13
_diffrn_reflns_limit_l_min -13
_diffrn_reflns_number 17067
_diffrn_reflns_theta_full 21.98
_diffrn_reflns_theta_max 21.98
_diffrn_reflns_theta_min 2.00
_exptl_absorpt_coefficient_mu 0.118
_exptl_absorpt_correction_T_max 0.9837
_exptl_absorpt_correction_T_min 0.9769
_exptl_absorpt_correction_type multi-scan
_exptl_absorpt_process_details SADABS
_exptl_crystal_colour Colorless
_exptl_crystal_density_diffrn 1.479
_exptl_crystal_density_method 'not measured'
_exptl_crystal_description Block
_exptl_crystal_F_000 1096
_exptl_crystal_size_max 0.20
_exptl_crystal_size_mid 0.16
_exptl_crystal_size_min 0.14
_refine_diff_density_max 0.395
_refine_diff_density_min -0.296
_refine_diff_density_rms 0.043
_refine_ls_extinction_coef 0.0013(4)
_refine_ls_extinction_expression Fc^*^=kFc[1+0.001xFc^2^\l^3^/sin(2\q)]^-1/4^
_refine_ls_extinction_method SHELXL
_refine_ls_goodness_of_fit_ref 1.027
_refine_ls_hydrogen_treatment constr
_refine_ls_matrix_type full
_refine_ls_number_parameters 351
_refine_ls_number_reflns 2897
_refine_ls_number_restraints 7
_refine_ls_restrained_S_all 1.033
_refine_ls_R_factor_all 0.0566
_refine_ls_R_factor_gt 0.0403
_refine_ls_shift/su_max 0.000
_refine_ls_shift/su_mean 0.000
_refine_ls_structure_factor_coef Fsqd
_refine_ls_weighting_details 'calc w=1/[\s^2^(Fo^2^)+(0.0475P)^2^+1.2339P] where P=(Fo^2^+2Fc^2^)/3'
_refine_ls_weighting_scheme calc
_refine_ls_wR_factor_gt 0.0925
_refine_ls_wR_factor_ref 0.1012
_reflns_number_gt 2255
_reflns_number_total 2897
_reflns_threshold_expression >2sigma(I)
_cod_data_source_file b919950k.txt
_cod_data_source_block Complex-5
_cod_depositor_comments
;
The following automatic conversions were performed:

'_symmetry_cell_setting' value 'Monoclinic' changed to 'monoclinic'
according to /home/saulius/struct/CIF-dictionaries/cif_core.dic
dictionary named 'cif_core.dic' version 2.4.2 from 2011-04-26.

Automatic conversion script
Id: cif_fix_values 1891 2012-01-12 08:04:46Z andrius 
;
_cod_original_sg_symbol_H-M 'P 21/n'
_cod_database_code 7212120

loop_
_symmetry_equiv_pos_as_xyz
'x, y, z'
'-x+1/2, y+1/2, -z+1/2'
'-x, -y, -z'
'x-1/2, -y-1/2, z-1/2'

loop_
_atom_site_label
_atom_site_type_symbol
_atom_site_fract_x
_atom_site_fract_y
_atom_site_fract_z
_atom_site_U_iso_or_equiv
_atom_site_adp_type
_atom_site_occupancy
_atom_site_symmetry_multiplicity
_atom_site_calc_flag
_atom_site_refinement_flags
N14 N 0.6960(2) 0.04837(12) 0.54468(18) 0.0284(6) Uani 1 1 d .
H14 H 0.6962 0.0021 0.5241 0.034 Uiso 1 1 calc R
N21 N 0.6599(2) 0.14594(11) 0.63322(17) 0.0218(5) Uani 1 1 d .
N30 N 0.1030(2) 0.27184(12) 0.65399(17) 0.0255(6) Uani 1 1 d .
N32 N 0.0178(2) 0.30576(12) 0.78653(18) 0.0268(6) Uani 1 1 d .
H32 H -0.0118 0.3342 0.8313 0.032 Uiso 1 1 calc R
C13 C 0.6429(3) 0.07364(14) 0.6216(2) 0.0262(7) Uani 1 1 d .
H13 H 0.5987 0.0442 0.6629 0.031 Uiso 1 1 calc R
C15 C 0.7511(3) 0.10652(14) 0.5018(2) 0.0252(7) Uani 1 1 d .
C16 C 0.8195(3) 0.10978(16) 0.4217(2) 0.0297(7) Uani 1 1 d .
H16 H 0.8366 0.0669 0.3847 0.036 Uiso 1 1 calc R
C17 C 0.8615(3) 0.17828(16) 0.3986(2) 0.0322(7) Uani 1 1 d .
H17 H 0.9088 0.1826 0.3443 0.039 Uiso 1 1 calc R
C18 C 0.8366(3) 0.24139(16) 0.4526(2) 0.0295(7) Uani 1 1 d .
H18 H 0.8661 0.2876 0.4333 0.035 Uiso 1 1 calc R
C19 C 0.7703(3) 0.23859(15) 0.5335(2) 0.0266(7) Uani 1 1 d .
H19 H 0.7541 0.2816 0.5707 0.032 Uiso 1 1 calc R
C20 C 0.7283(2) 0.16931(14) 0.5578(2) 0.0216(6) Uani 1 1 d .
C22 C 0.6253(3) 0.19046(14) 0.7196(2) 0.0256(7) Uani 1 1 d .
H22A H 0.7053 0.2127 0.7655 0.031 Uiso 1 1 calc R
H22B H 0.5886 0.1575 0.7667 0.031 Uiso 1 1 calc R
C23 C 0.5289(3) 0.25103(14) 0.6771(2) 0.0229(7) Uani 1 1 d .
C24 C 0.5710(3) 0.32328(14) 0.6790(2) 0.0270(7) Uani 1 1 d .
H24 H 0.6607 0.3341 0.7054 0.032 Uiso 1 1 calc R
C25 C 0.4843(3) 0.37936(15) 0.6429(2) 0.0314(7) Uani 1 1 d .
H25 H 0.5145 0.4286 0.6442 0.038 Uiso 1 1 calc R
C26 C 0.3537(3) 0.36452(15) 0.6047(2) 0.0316(7) Uani 1 1 d .
H26 H 0.2943 0.4036 0.5803 0.038 Uiso 1 1 calc R
C27 C 0.3087(3) 0.29275(15) 0.6019(2) 0.0261(7) Uani 1 1 d .
C28 C 0.3972(3) 0.23594(15) 0.6391(2) 0.0243(7) Uani 1 1 d .
H28 H 0.3672 0.1867 0.6385 0.029 Uiso 1 1 calc R
C29 C 0.1653(3) 0.27699(16) 0.5624(2) 0.0307(7) Uani 1 1 d .
H29A H 0.1235 0.3167 0.5123 0.037 Uiso 1 1 calc R
H29B H 0.1527 0.2301 0.5211 0.037 Uiso 1 1 calc R
C31 C 0.0678(3) 0.32882(16) 0.7063(2) 0.0287(7) Uani 1 1 d .
H31 H 0.0772 0.3790 0.6886 0.034 Uiso 1 1 calc R
C33 C 0.0198(3) 0.22957(14) 0.7883(2) 0.0253(7) Uani 1 1 d .
C34 C -0.0205(3) 0.17850(15) 0.8552(2) 0.0309(7) Uani 1 1 d .
H34 H -0.0557 0.1933 0.9140 0.037 Uiso 1 1 calc R
C35 C -0.0067(3) 0.10587(16) 0.8320(3) 0.0416(8) Uani 1 1 d .
H35 H -0.0344 0.0694 0.8751 0.050 Uiso 1 1 calc R
C36 C 0.0472(3) 0.08358(16) 0.7462(3) 0.0442(9) Uani 1 1 d .
H36 H 0.0551 0.0325 0.7331 0.053 Uiso 1 1 calc R
C37 C 0.0891(3) 0.13394(16) 0.6803(2) 0.0360(8) Uani 1 1 d .
H37 H 0.1261 0.1190 0.6227 0.043 Uiso 1 1 calc R
C38 C 0.0737(3) 0.20757(15) 0.7034(2) 0.0256(7) Uani 1 1 d .
N1 N 0.8136(3) 0.46922(18) 0.6139(3) 0.0356(9) Uani 0.883(4) 1 d PD
N1A N 0.7820(18) 0.4579(10) 0.5983(9) 0.0356(9) Uani 0.117(4) 1 d PD
O11 O 0.8398(2) 0.42581(11) 0.53835(18) 0.0502(6) Uani 1 1 d D
H12 H 0.8519 0.4641 0.4603 0.075 Uiso 1 1 d R
O12 O 0.7982(2) 0.43955(12) 0.69544(18) 0.0563(7) Uani 1 1 d D
O13 O 0.8101(3) 0.53544(14) 0.59859(19) 0.0481(8) Uani 0.883(4) 1 d PD
O13A O 0.7036(17) 0.5060(9) 0.5556(10) 0.0481(8) Uani 0.117(4) 1 d PD
N2 N 0.8979(2) 0.46148(15) 0.3104(2) 0.0364(6) Uani 1 1 d .
O21 O 0.8637(2) 0.50224(11) 0.38204(17) 0.0442(6) Uani 1 1 d .
O22 O 0.9137(2) 0.49125(12) 0.22755(19) 0.0490(6) Uani 1 1 d .
O23 O 0.9113(2) 0.39544(12) 0.3279(2) 0.0622(7) Uani 1 1 d .
N3 N -0.1824(2) 0.36833(13) 0.93124(18) 0.0267(6) Uani 1 1 d .
O31 O -0.07802(19) 0.39891(10) 0.92375(15) 0.0322(5) Uani 1 1 d .
O32 O -0.20931(19) 0.30569(10) 0.89454(15) 0.0336(5) Uani 1 1 d .
O33 O -0.25695(19) 0.40248(10) 0.97742(16) 0.0348(5) Uani 1 1 d .

loop_
_atom_site_aniso_label
_atom_site_aniso_U_11
_atom_site_aniso_U_22
_atom_site_aniso_U_33
_atom_site_aniso_U_23
_atom_site_aniso_U_13
_atom_site_aniso_U_12
N14 0.0403(15) 0.0171(13) 0.0310(14) -0.0030(11) 0.0150(12) -0.0008(11)
N21 0.0253(14) 0.0193(14) 0.0224(13) -0.0004(10) 0.0087(11) 0.0007(10)
N30 0.0249(14) 0.0287(14) 0.0252(13) 0.0000(11) 0.0103(11) 0.0029(11)
N32 0.0304(14) 0.0251(14) 0.0282(14) 0.0004(11) 0.0137(11) 0.0053(11)
C13 0.0313(17) 0.0202(17) 0.0281(17) 0.0032(13) 0.0093(14) -0.0022(13)
C15 0.0280(16) 0.0207(15) 0.0263(16) 0.0019(13) 0.0054(13) -0.0026(13)
C16 0.0330(18) 0.0317(18) 0.0269(17) -0.0054(14) 0.0121(14) 0.0007(14)
C17 0.0316(18) 0.0416(19) 0.0265(17) 0.0026(15) 0.0131(14) -0.0036(15)
C18 0.0289(17) 0.0288(17) 0.0306(17) 0.0057(14) 0.0074(14) -0.0051(13)
C19 0.0288(17) 0.0242(16) 0.0265(16) -0.0009(13) 0.0061(14) -0.0016(13)
C20 0.0201(15) 0.0237(16) 0.0217(16) 0.0022(13) 0.0064(12) 0.0001(12)
C22 0.0310(17) 0.0250(16) 0.0222(15) -0.0005(13) 0.0092(13) 0.0012(13)
C23 0.0279(17) 0.0231(16) 0.0192(15) -0.0020(12) 0.0088(13) -0.0005(13)
C24 0.0297(17) 0.0249(17) 0.0279(17) -0.0038(13) 0.0099(13) -0.0018(14)
C25 0.042(2) 0.0216(16) 0.0354(18) -0.0015(14) 0.0186(15) -0.0016(15)
C26 0.041(2) 0.0258(18) 0.0324(18) 0.0066(13) 0.0171(15) 0.0128(15)
C27 0.0320(18) 0.0288(17) 0.0204(16) 0.0020(13) 0.0119(13) 0.0057(14)
C28 0.0330(19) 0.0227(16) 0.0197(15) -0.0004(12) 0.0114(13) -0.0010(13)
C29 0.0308(18) 0.0400(18) 0.0241(16) 0.0049(14) 0.0121(14) 0.0042(14)
C31 0.0253(17) 0.0284(17) 0.0326(18) 0.0051(14) 0.0078(14) 0.0024(13)
C33 0.0239(16) 0.0249(17) 0.0269(17) -0.0001(13) 0.0056(13) 0.0028(13)
C34 0.0303(18) 0.0320(18) 0.0334(18) 0.0043(14) 0.0135(14) 0.0054(14)
C35 0.054(2) 0.0289(19) 0.051(2) 0.0108(16) 0.0302(18) 0.0059(16)
C36 0.055(2) 0.0234(17) 0.062(2) 0.0024(16) 0.0296(19) 0.0039(15)
C37 0.0389(19) 0.0332(19) 0.0402(19) -0.0033(15) 0.0182(16) 0.0041(15)
C38 0.0222(16) 0.0248(17) 0.0304(17) 0.0033(13) 0.0075(13) 0.0021(13)
N1 0.035(2) 0.037(2) 0.0328(18) 0.0019(16) 0.0047(14) -0.0101(15)
N1A 0.035(2) 0.037(2) 0.0328(18) 0.0019(16) 0.0047(14) -0.0101(15)
O11 0.0812(18) 0.0291(12) 0.0446(14) -0.0011(11) 0.0238(13) 0.0031(11)
O12 0.0762(18) 0.0570(15) 0.0345(14) 0.0014(12) 0.0114(12) -0.0292(13)
O13 0.072(2) 0.0336(17) 0.0380(16) 0.0048(12) 0.0121(14) 0.0152(14)
O13A 0.072(2) 0.0336(17) 0.0380(16) 0.0048(12) 0.0121(14) 0.0152(14)
N2 0.0382(16) 0.0310(17) 0.0445(18) -0.0069(14) 0.0189(13) -0.0005(12)
O21 0.0670(16) 0.0287(12) 0.0459(13) 0.0000(11) 0.0312(12) 0.0096(11)
O22 0.0554(16) 0.0531(15) 0.0473(15) 0.0071(12) 0.0290(12) 0.0085(12)
O23 0.094(2) 0.0254(14) 0.0863(19) -0.0026(12) 0.0584(16) 0.0058(12)
N3 0.0348(16) 0.0238(15) 0.0220(13) 0.0041(11) 0.0076(12) 0.0007(13)
O31 0.0353(13) 0.0288(11) 0.0354(12) -0.0029(9) 0.0145(10) -0.0045(10)
O32 0.0460(13) 0.0217(12) 0.0335(12) -0.0061(9) 0.0109(10) -0.0063(10)
O33 0.0462(13) 0.0258(11) 0.0412(13) -0.0006(10) 0.0276(11) 0.0043(10)

loop_
_atom_type_symbol
_atom_type_description
_atom_type_scat_dispersion_real
_atom_type_scat_dispersion_imag
_atom_type_scat_source
C C 0.0033 0.0016 'International Tables Vol C Tables 4.2.6.8 and 6.1.1.4'
H H 0.0000 0.0000 'International Tables Vol C Tables 4.2.6.8 and 6.1.1.4'
N N 0.0061 0.0033 'International Tables Vol C Tables 4.2.6.8 and 6.1.1.4'
O O 0.0106 0.0060 'International Tables Vol C Tables 4.2.6.8 and 6.1.1.4'

loop_
_geom_angle_atom_site_label_1
_geom_angle_atom_site_label_2
_geom_angle_atom_site_label_3
_geom_angle
C13 N14 C15 108.8(2)
C13 N14 H14 125.6
C15 N14 H14 125.6
C13 N21 C20 107.6(2)
C13 N21 C22 124.9(2)
C20 N21 C22 127.1(2)
C31 N30 C38 107.9(2)
C31 N30 C29 125.3(2)
C38 N30 C29 126.8(2)
C31 N32 C33 108.8(2)
C31 N32 H32 125.6
C33 N32 H32 125.6
N14 C13 N21 110.7(2)
N14 C13 H13 124.6
N21 C13 H13 124.6
N14 C15 C16 132.0(2)
N14 C15 C20 106.4(2)
C16 C15 C20 121.6(2)
C17 C16 C15 116.7(3)
C17 C16 H16 121.6
C15 C16 H16 121.6
C16 C17 C18 121.9(3)
C16 C17 H17 119.1
C18 C17 H17 119.1
C19 C18 C17 121.8(3)
C19 C18 H18 119.1
C17 C18 H18 119.1
C18 C19 C20 116.6(3)
C18 C19 H19 121.7
C20 C19 H19 121.7
C19 C20 C15 121.3(2)
C19 C20 N21 132.2(2)
C15 C20 N21 106.4(2)
N21 C22 C23 114.1(2)
N21 C22 H22A 108.7
C23 C22 H22A 108.7
N21 C22 H22B 108.7
C23 C22 H22B 108.7
H22A C22 H22B 107.6
C24 C23 C28 119.1(2)
C24 C23 C22 119.8(2)
C28 C23 C22 121.1(2)
C25 C24 C23 120.6(3)
C25 C24 H24 119.7
C23 C24 H24 119.7
C24 C25 C26 120.4(3)
C24 C25 H25 119.8
C26 C25 H25 119.8
C25 C26 C27 120.3(3)
C25 C26 H26 119.9
C27 C26 H26 119.9
C26 C27 C28 119.1(3)
C26 C27 C29 120.0(2)
C28 C27 C29 120.8(2)
C23 C28 C27 120.5(2)
C23 C28 H28 119.8
C27 C28 H28 119.8
N30 C29 C27 111.5(2)
N30 C29 H29A 109.3
C27 C29 H29A 109.3
N30 C29 H29B 109.3
C27 C29 H29B 109.3
H29A C29 H29B 108.0
N32 C31 N30 110.5(2)
N32 C31 H31 124.8
N30 C31 H31 124.8
N32 C33 C34 132.1(3)
N32 C33 C38 106.3(2)
C34 C33 C38 121.5(2)
C35 C34 C33 116.6(3)
C35 C34 H34 121.7
C33 C34 H34 121.7
C34 C35 C36 122.0(3)
C34 C35 H35 119.0
C36 C35 H35 119.0
C37 C36 C35 121.8(3)
C37 C36 H36 119.1
C35 C36 H36 119.1
C36 C37 C38 116.0(3)
C36 C37 H37 122.0
C38 C37 H37 122.0
C37 C38 C33 122.0(3)
C37 C38 N30 131.4(3)
C33 C38 N30 106.5(2)
O12 N1 O13 124.8(3)
O12 N1 O11 116.6(3)
O13 N1 O11 118.6(3)
O11 N1A O13A 116.7(9)
O11 N1A O12 120.8(8)
O13A N1A O12 122.4(9)
N1A O11 H12 112.9
N1 O11 H12 108.8
O23 N2 O22 123.6(3)
O23 N2 O21 118.5(3)
O22 N2 O21 117.9(2)
N2 O21 H12 109.9
O32 N3 O33 121.0(2)
O32 N3 O31 120.1(2)
O33 N3 O31 118.9(2)

loop_
_geom_bond_atom_site_label_1
_geom_bond_atom_site_label_2
_geom_bond_distance
N14 C13 1.321(3)
N14 C15 1.383(3)
N14 H14 0.8800
N21 C13 1.330(3)
N21 C20 1.401(3)
N21 C22 1.477(3)
N30 C31 1.332(3)
N30 C38 1.396(3)
N30 C29 1.473(3)
N32 C31 1.324(3)
N32 C33 1.385(3)
N32 H32 0.8800
C13 H13 0.9500
C15 C16 1.387(4)
C15 C20 1.396(4)
C16 C17 1.378(4)
C16 H16 0.9500
C17 C18 1.394(4)
C17 H17 0.9500
C18 C19 1.379(4)
C18 H18 0.9500
C19 C20 1.396(4)
C19 H19 0.9500
C22 C23 1.509(4)
C22 H22A 0.9900
C22 H22B 0.9900
C23 C24 1.386(4)
C23 C28 1.391(4)
C24 C25 1.374(4)
C24 H24 0.9500
C25 C26 1.380(4)
C25 H25 0.9500
C26 C27 1.387(4)
C26 H26 0.9500
C27 C28 1.398(4)
C27 C29 1.510(4)
C28 H28 0.9500
C29 H29A 0.9900
C29 H29B 0.9900
C31 H31 0.9500
C33 C34 1.393(4)
C33 C38 1.396(4)
C34 C35 1.368(4)
C34 H34 0.9500
C35 C36 1.406(4)
C35 H35 0.9500
C36 C37 1.384(4)
C36 H36 0.9500
C37 C38 1.388(4)
C37 H37 0.9500
N1 O12 1.210(3)
N1 O13 1.218(4)
N1 O11 1.321(4)
N1A O11 1.235(9)
N1A O13A 1.235(9)
N1A O12 1.243(9)
O11 H12 1.2406
O13 O13A 1.25(2)
N2 O23 1.222(3)
N2 O22 1.227(3)
N2 O21 1.290(3)
O21 H12 1.2395
N3 O32 1.236(3)
N3 O33 1.258(3)
N3 O31 1.266(3)

loop_
_geom_hbond_atom_site_label_D
_geom_hbond_atom_site_label_H
_geom_hbond_atom_site_label_A
_geom_hbond_distance_DH
_geom_hbond_distance_HA
_geom_hbond_distance_DA
_geom_hbond_angle_DHA
_geom_hbond_site_symmetry_A
N14 H14 O33 0.88 1.92 2.760(3) 158 2_546
N32 H32 O31 0.88 1.91 2.791(3) 178 .
O11 H12 O21 1.24 1.24 2.480(3) 180 .

loop_
_geom_torsion_atom_site_label_1
_geom_torsion_atom_site_label_2
_geom_torsion_atom_site_label_3
_geom_torsion_atom_site_label_4
_geom_torsion
C15 N14 C13 N21 -0.3(3)
C20 N21 C13 N14 0.4(3)
C22 N21 C13 N14 -173.1(2)
C13 N14 C15 C16 178.8(3)
C13 N14 C15 C20 0.0(3)
N14 C15 C16 C17 -179.9(3)
C20 C15 C16 C17 -1.3(4)
C15 C16 C17 C18 -0.1(4)
C16 C17 C18 C19 1.1(4)
C17 C18 C19 C20 -0.6(4)
C18 C19 C20 C15 -0.8(4)
C18 C19 C20 N21 179.9(3)
N14 C15 C20 C19 -179.2(2)
C16 C15 C20 C19 1.8(4)
N14 C15 C20 N21 0.2(3)
C16 C15 C20 N21 -178.8(2)
C13 N21 C20 C19 179.0(3)
C22 N21 C20 C19 -7.7(4)
C13 N21 C20 C15 -0.4(3)
C22 N21 C20 C15 173.0(2)
C13 N21 C22 C23 -121.1(3)
C20 N21 C22 C23 66.7(3)
N21 C22 C23 C24 -103.9(3)
N21 C22 C23 C28 78.2(3)
C28 C23 C24 C25 -0.6(4)
C22 C23 C24 C25 -178.6(2)
C23 C24 C25 C26 0.4(4)
C24 C25 C26 C27 -0.4(4)
C25 C26 C27 C28 0.6(4)
C25 C26 C27 C29 178.7(2)
C24 C23 C28 C27 0.9(4)
C22 C23 C28 C27 178.8(2)
C26 C27 C28 C23 -0.9(4)
C29 C27 C28 C23 -178.9(2)
C31 N30 C29 C27 79.5(3)
C38 N30 C29 C27 -98.5(3)
C26 C27 C29 N30 -95.4(3)
C28 C27 C29 N30 82.6(3)
C33 N32 C31 N30 0.1(3)
C38 N30 C31 N32 0.1(3)
C29 N30 C31 N32 -178.2(2)
C31 N32 C33 C34 180.0(3)
C31 N32 C33 C38 -0.3(3)
N32 C33 C34 C35 178.5(3)
C38 C33 C34 C35 -1.2(4)
C33 C34 C35 C36 1.0(5)
C34 C35 C36 C37 -0.1(5)
C35 C36 C37 C38 -0.5(5)
C36 C37 C38 C33 0.3(4)
C36 C37 C38 N30 -179.1(3)
N32 C33 C38 C37 -179.1(3)
C34 C33 C38 C37 0.6(4)
N32 C33 C38 N30 0.4(3)
C34 C33 C38 N30 -179.9(2)
C31 N30 C38 C37 179.2(3)
C29 N30 C38 C37 -2.6(5)
C31 N30 C38 C33 -0.3(3)
C29 N30 C38 C33 178.0(2)
